data_4126571
loop_
_publ_author_name
'Li, Zhikai'
'Gu, Jiali'
'Qi, Shengli'
'Wu, Dezhen'
'Gao, Lingfeng'
'Chen, Ze'
'Guo, Jun'
'Li, Xiaohong'
'Wang, Yong'
'Yang, Xiaoming'
'Tu, Yingfeng'

_publ_section_title
;
 Shackling Effect Induced Property Differences in Metallo-Supramolecular
 Polymers.
;
_journal_name_full 'Journal of the American Chemical Society'
_journal_paper_doi 10.1021/jacs.7b07965
_journal_year 2017
_chemical_formula_moiety 'C142 H114 N18 O12'
_chemical_formula_sum 'C142 H114 N18 O12'
_chemical_formula_weight 2264.51
_chemical_name_systematic
;
 ?
;
_space_group_crystal_system triclinic
_space_group_IT_number 2
_space_group_name_Hall '-P 1'
_space_group_name_H-M_alt 'P -1'
_symmetry_space_group_name_Hall '-P 1'
_symmetry_space_group_name_H-M 'P -1'
_atom_sites_solution_hydrogens mixed
_atom_sites_solution_primary direct
_atom_sites_solution_secondary difmap
_audit_creation_method SHELXL-2014
_cell_angle_alpha 79.233(2)
_cell_angle_beta 88.547(2)
_cell_angle_gamma 63.057(2)
_cell_formula_units_Z 2
_cell_length_a 16.1025(9)
_cell_length_b 17.3360(9)
_cell_length_c 24.1196(14)
_cell_measurement_reflns_used 9506
_cell_measurement_temperature 273(2)
_cell_measurement_theta_max 27.4945
_cell_measurement_theta_min 2.531
_cell_volume 5883.0(6)
_computing_cell_refinement 'Bruker D8 VENTURE'
_computing_data_collection 'Bruker D8 VENTURE'
_computing_data_reduction 'Bruker SAINT'
_computing_molecular_graphics 'Bruker SHELXTL'
_computing_publication_material 'Bruker SHELXTL'
_computing_structure_refinement 'SHELXL-2014 (Sheldrick, 2014)'
_computing_structure_solution 'SHELXS-97 (Sheldrick, 1990)'
_diffrn_ambient_temperature 273(2)
_diffrn_measured_fraction_theta_full 0.998
_diffrn_measured_fraction_theta_max 0.995
_diffrn_measurement_device_type 'CCD area detector'
_diffrn_measurement_method 'phi and omega scans'
_diffrn_radiation_type MoK\a
_diffrn_radiation_wavelength 0.71073
_diffrn_reflns_av_R_equivalents 0.1016
_diffrn_reflns_av_unetI/netI 0.0543
_diffrn_reflns_Laue_measured_fraction_full 0.998
_diffrn_reflns_Laue_measured_fraction_max 0.995
_diffrn_reflns_limit_h_max 20
_diffrn_reflns_limit_h_min -20
_diffrn_reflns_limit_k_max 22
_diffrn_reflns_limit_k_min -22
_diffrn_reflns_limit_l_max 31
_diffrn_reflns_limit_l_min -31
_diffrn_reflns_number 259808
_diffrn_reflns_point_group_measured_fraction_full 0.998
_diffrn_reflns_point_group_measured_fraction_max 0.995
_diffrn_reflns_theta_full 25.242
_diffrn_reflns_theta_max 27.578
_diffrn_reflns_theta_min 2.158
_diffrn_source 'fine-focus sealed tube'
_exptl_absorpt_coefficient_mu 0.083
_exptl_absorpt_correction_T_max 0.9518
_exptl_absorpt_correction_T_min 0.9518
_exptl_absorpt_correction_type multi-scan
_exptl_absorpt_process_details 'SADABS 2014/5'
_exptl_crystal_colour colorless
_exptl_crystal_density_diffrn 1.278
_exptl_crystal_description block
_exptl_crystal_F_000 2376
_exptl_crystal_size_max 0.200
_exptl_crystal_size_mid 0.150
_exptl_crystal_size_min 0.100
_refine_diff_density_max 0.546
_refine_diff_density_min -0.567
_refine_diff_density_rms 0.056
_refine_ls_extinction_method none
_refine_ls_goodness_of_fit_ref 0.630
_refine_ls_hydrogen_treatment mixed
_refine_ls_matrix_type full
_refine_ls_number_parameters 1553
_refine_ls_number_reflns 27111
_refine_ls_number_restraints 0
_refine_ls_restrained_S_all 0.630
_refine_ls_R_factor_all 0.0796
_refine_ls_R_factor_gt 0.0569
_refine_ls_shift/su_max 0.002
_refine_ls_shift/su_mean 0.000
_refine_ls_structure_factor_coef Fsqd
_refine_ls_weighting_details 'w=1/[\s^2^(Fo^2^)+(0.1445P)^2^+16.9098P] where P=(Fo^2^+2Fc^2^)/3'
_refine_ls_weighting_scheme calc
_refine_ls_wR_factor_gt 0.1535
_refine_ls_wR_factor_ref 0.1862
_reflns_Friedel_coverage 0.000
_reflns_number_gt 20652
_reflns_number_total 27111
_reflns_threshold_expression 'I > 2\s(I)'
_cod_data_source_file ja7b07965_si_002.cif
_cod_data_source_block ligand1b
_cod_depositor_comments
;
The following automatic conversions were performed:

'_exptl_absorpt_correction_type' value 'Multi-scan' changed to
'multi-scan' according to
/home/data/users/saulius/crontab/automatic-downloads/rss-feeds/ACS/lib/dictionaries/cif_core.dic
dictionary named 'cif_core.dic' version 2.4.2 from 2011-04-26.

Automatic conversion script
Id: cif_fix_values 4973 2017-02-22 13:04:09Z antanas 
;
_cod_database_code 4126571
_shelx_space_group_comment
;
The symmetry employed for this shelxl refinement is uniquely defined
by the following loop, which should always be used as a source of
symmetry information in preference to the above space-group names.
They are only intended as comments.
;
_shelx_estimated_absorpt_t_min 0.984
_shelx_estimated_absorpt_t_max 0.992
_shelxl_version_number 2014-3

loop_
_space_group_symop_operation_xyz
'x, y, z'
'-x, -y, -z'

loop_
_atom_site_label
_atom_site_type_symbol
_atom_site_fract_x
_atom_site_fract_y
_atom_site_fract_z
_atom_site_U_iso_or_equiv
_atom_site_adp_type
_atom_site_occupancy
_atom_site_site_symmetry_order
_atom_site_calc_flag
_atom_site_refinement_flags_posn
_atom_site_refinement_flags_adp
C86 C 0.14136(14) 0.19214(14) 1.01962(9) 0.0295(4) Uani 1 1 d . .
H86A H 0.0790 0.2341 1.0138 0.035 Uiso 1 1 calc R U
C83 C 0.25714(13) 0.33523(13) 0.96438(8) 0.0212(4) Uani 1 1 d . .
H83A H 0.3194 0.2965 0.9756 0.025 Uiso 1 1 calc R U
C80 C 0.28734(13) 0.49956(13) 0.85833(8) 0.0228(4) Uani 1 1 d . .
H80A H 0.2301 0.5207 0.8384 0.027 Uiso 1 1 calc R U
C81 C 0.35510(13) 0.52051(13) 0.83422(8) 0.0232(4) Uani 1 1 d . .
H81A H 0.3436 0.5543 0.7979 0.028 Uiso 1 1 calc R U
O11 O 0.43042(9) 0.64322(10) 0.89909(6) 0.0250(3) Uani 1 1 d . .
C107 C 0.33120(13) 0.65946(13) 0.97532(8) 0.0227(4) Uani 1 1 d . .
H10A H 0.3585 0.5956 0.9819 0.027 Uiso 1 1 calc R U
H10B H 0.3190 0.6775 1.0116 0.027 Uiso 1 1 calc R U
O10 O 0.24709(9) 0.69730(9) 0.94115(6) 0.0235(3) Uani 1 1 d . .
C109 C 0.09571(14) 0.71033(14) 0.92709(9) 0.0270(4) Uani 1 1 d . .
H10C H 0.0527 0.6875 0.9414 0.032 Uiso 1 1 calc R U
H10D H 0.0682 0.7722 0.9294 0.032 Uiso 1 1 calc R U
O9 O 0.11219(9) 0.70082(10) 0.87017(6) 0.0264(3) Uani 1 1 d . .
C111 C 0.05376(14) 0.73658(13) 0.77524(9) 0.0254(4) Uani 1 1 d . .
H11A H -0.0018 0.7701 0.7497 0.031 Uiso 1 1 calc R U
H11B H 0.0989 0.7578 0.7631 0.031 Uiso 1 1 calc R U
O8 O 0.09244(9) 0.64367(9) 0.77313(6) 0.0218(3) Uani 1 1 d . .
C23 C 0.03089(13) 0.47234(12) 0.78875(7) 0.0196(3) Uani 1 1 d . .
H23A H -0.0274 0.5037 0.8020 0.023 Uiso 1 1 calc R U
C18 C -0.07962(14) 0.36702(13) 0.80774(8) 0.0244(4) Uani 1 1 d . .
H18A H -0.1078 0.4141 0.7774 0.029 Uiso 1 1 calc R U
C17 C -0.13150(14) 0.32793(13) 0.83608(8) 0.0246(4) Uani 1 1 d . .
H17A H -0.1939 0.3492 0.8245 0.030 Uiso 1 1 calc R U
C9 C -0.11061(13) 0.16151(12) 0.96682(8) 0.0219(4) Uani 1 1 d . .
H9A H -0.0525 0.1500 0.9817 0.026 Uiso 1 1 calc R U
N3 N -0.03958(13) 0.05271(12) 1.07181(8) 0.0296(4) Uani 1 1 d . .
C7 C -0.23276(13) 0.22951(13) 0.89382(8) 0.0229(4) Uani 1 1 d . .
H7A H -0.2586 0.2641 0.8584 0.027 Uiso 1 1 calc R U
N2 N -0.24677(11) 0.13922(11) 0.97867(7) 0.0232(3) Uani 1 1 d . .
N1 N -0.40708(13) 0.25060(12) 0.85553(8) 0.0299(4) Uani 1 1 d . .
C20 C 0.05467(13) 0.26568(13) 0.86942(8) 0.0234(4) Uani 1 1 d . .
H20A H 0.1172 0.2443 0.8810 0.028 Uiso 1 1 calc R U
C26 C 0.20367(13) 0.38151(12) 0.74938(8) 0.0211(4) Uani 1 1 d . .
H26A H 0.2624 0.3499 0.7368 0.025 Uiso 1 1 calc R U
O5 O 0.29277(10) 0.20018(9) 0.79203(7) 0.0317(3) Uani 1 1 d . .
O4 O 0.46716(11) 0.12970(10) 0.74795(7) 0.0364(4) Uani 1 1 d . .
O3 O 0.53127(11) 0.25167(10) 0.69416(7) 0.0330(3) Uani 1 1 d . .
C102 C 0.55211(17) 0.30051(15) 0.64691(9) 0.0328(5) Uani 1 1 d . .
H10E H 0.4967 0.3558 0.6337 0.039 Uiso 1 1 calc R U
H10F H 0.5687 0.2676 0.6166 0.039 Uiso 1 1 calc R U
O2 O 0.59514(9) 0.38625(9) 0.69534(6) 0.0247(3) Uani 1 1 d . .
O1 O 0.73584(10) 0.38314(11) 0.70189(7) 0.0344(3) Uani 1 1 d . .
C74 C 0.54944(13) 0.46130(12) 0.78878(8) 0.0204(4) Uani 1 1 d . .
H74A H 0.5315 0.4187 0.7845 0.024 Uiso 1 1 calc R U
C78 C 0.38845(13) 0.41969(13) 0.94214(8) 0.0216(4) Uani 1 1 d . .
H78A H 0.3999 0.3860 0.9785 0.026 Uiso 1 1 calc R U
N11 N 0.09648(11) 0.36376(11) 0.96508(7) 0.0205(3) Uani 1 1 d . .
N12 N -0.05437(11) 0.58856(11) 0.89854(8) 0.0266(4) Uani 1 1 d . .
C96 C -0.14507(14) 0.64154(14) 0.88460(10) 0.0306(4) Uani 1 1 d . .
H96A H -0.1630 0.6999 0.8673 0.037 Uiso 1 1 calc R U
C71 C 0.60490(12) 0.58527(13) 0.80130(8) 0.0199(4) Uani 1 1 d . .
H71A H 0.6242 0.6267 0.8063 0.024 Uiso 1 1 calc R U
C66 C 0.75747(13) 0.59346(13) 0.73050(8) 0.0208(4) Uani 1 1 d . .
H66A H 0.7687 0.5901 0.7687 0.025 Uiso 1 1 calc R U
C65 C 0.80679(13) 0.62185(13) 0.69083(8) 0.0218(4) Uani 1 1 d . .
H65A H 0.8504 0.6376 0.7028 0.026 Uiso 1 1 calc R U
C69 C 0.72433(14) 0.60508(14) 0.61641(8) 0.0238(4) Uani 1 1 d . .
H69A H 0.7127 0.6091 0.5782 0.029 Uiso 1 1 calc R U
C68 C 0.67452(13) 0.57739(13) 0.65588(8) 0.0232(4) Uani 1 1 d . .
H68A H 0.6294 0.5636 0.6437 0.028 Uiso 1 1 calc R U
C55 C 0.86936(13) 0.62147(13) 0.54170(8) 0.0212(4) Uani 1 1 d . .
H55A H 0.8448 0.5857 0.5327 0.025 Uiso 1 1 calc R U
N8 N 0.96330(11) 0.69540(11) 0.51577(7) 0.0218(3) Uani 1 1 d . .
C57 C 0.88634(13) 0.70822(13) 0.60255(8) 0.0212(4) Uani 1 1 d . .
H57A H 0.8740 0.7313 0.6354 0.025 Uiso 1 1 calc R U
N9 N 0.98164(12) 0.80669(12) 0.62253(8) 0.0286(4) Uani 1 1 d . .
C52 C 1.01550(15) 0.62706(14) 0.41760(8) 0.0275(4) Uani 1 1 d . .
H52A H 1.0436 0.6590 0.4282 0.033 Uiso 1 1 calc R U
C50 C 0.99138(15) 0.54968(15) 0.35314(8) 0.0311(5) Uani 1 1 d . .
H50A H 1.0029 0.5283 0.3197 0.037 Uiso 1 1 calc R U
N7 N 0.90947(12) 0.56479(12) 0.43812(7) 0.0263(4) Uani 1 1 d . .
O12 O 0.57031(10) 0.63958(12) 0.90813(7) 0.0345(4) Uani 1 1 d . .
O7 O -0.05228(9) 0.66060(9) 0.75768(6) 0.0263(3) Uani 1 1 d . .
O6 O 0.16036(11) 0.19857(10) 0.76760(7) 0.0331(3) Uani 1 1 d . .
C29 C 0.16588(13) 0.59519(12) 0.66549(8) 0.0207(4) Uani 1 1 d . .
H29A H 0.1009 0.6225 0.6627 0.025 Uiso 1 1 calc R U
C30 C 0.21282(13) 0.63218(12) 0.62993(8) 0.0216(4) Uani 1 1 d . .
H30A H 0.1790 0.6839 0.6036 0.026 Uiso 1 1 calc R U
C32 C 0.35899(13) 0.51661(13) 0.67377(8) 0.0227(4) Uani 1 1 d . .
H32A H 0.4239 0.4903 0.6773 0.027 Uiso 1 1 calc R U
C33 C 0.31205(13) 0.47932(13) 0.70914(8) 0.0221(4) Uani 1 1 d . .
H33A H 0.3460 0.4280 0.7357 0.027 Uiso 1 1 calc R U
C42 C 0.44909(13) 0.57536(13) 0.57683(8) 0.0219(4) Uani 1 1 d . .
H42A H 0.4781 0.5152 0.5921 0.026 Uiso 1 1 calc R U
N5 N 0.45467(11) 0.69790(11) 0.51439(7) 0.0240(3) Uani 1 1 d . .
N6 N 0.63406(13) 0.47352(13) 0.54904(8) 0.0340(4) Uani 1 1 d . .
C87 C 0.16459(16) 0.10561(16) 1.04259(11) 0.0380(5) Uani 1 1 d . .
H87A H 0.1184 0.0883 1.0522 0.046 Uiso 1 1 calc R U
C85 C 0.21138(13) 0.21676(13) 1.00513(9) 0.0242(4) Uani 1 1 d . .
C84 C 0.18784(13) 0.30908(12) 0.97789(8) 0.0206(4) Uani 1 1 d . .
C82 C 0.23200(12) 0.42006(12) 0.93379(8) 0.0190(3) Uani 1 1 d . .
C79 C 0.30354(12) 0.44734(12) 0.91193(8) 0.0184(3) Uani 1 1 d . .
C76 C 0.44042(12) 0.49160(12) 0.86368(8) 0.0188(3) Uani 1 1 d . .
C73 C 0.51315(12) 0.50856(12) 0.83184(7) 0.0190(3) Uani 1 1 d . .
C72 C 0.54490(12) 0.56927(12) 0.83927(8) 0.0191(3) Uani 1 1 d . .
C22 C 0.06803(13) 0.38099(12) 0.79552(7) 0.0197(4) Uani 1 1 d . .
C19 C 0.01406(13) 0.33660(12) 0.82418(8) 0.0199(4) Uani 1 1 d . .
C16 C -0.09110(13) 0.25726(12) 0.88164(8) 0.0202(4) Uani 1 1 d . .
C8 C -0.14545(13) 0.21581(12) 0.91372(8) 0.0208(4) Uani 1 1 d . .
C10 C -0.16243(13) 0.12471(12) 0.99752(8) 0.0219(4) Uani 1 1 d . .
C11 C -0.12409(14) 0.06602(12) 1.05400(8) 0.0240(4) Uani 1 1 d . .
C15 C -0.00213(17) -0.00104(15) 1.12178(10) 0.0351(5) Uani 1 1 d . .
H15A H 0.0567 -0.0110 1.1343 0.042 Uiso 1 1 calc R U
C14 C -0.04636(18) -0.04253(15) 1.15575(10) 0.0361(5) Uani 1 1 d . .
H14A H -0.0177 -0.0798 1.1901 0.043 Uiso 1 1 calc R U
C6 C -0.28091(13) 0.19082(12) 0.92759(8) 0.0222(4) Uani 1 1 d . .
C5 C -0.37584(14) 0.20679(13) 0.90867(9) 0.0246(4) Uani 1 1 d . .
C1 C -0.49257(16) 0.26590(15) 0.83813(11) 0.0354(5) Uani 1 1 d . .
H1B H -0.5150 0.2964 0.8013 0.042 Uiso 1 1 calc R U
C2 C -0.54919(15) 0.23903(15) 0.87162(11) 0.0366(5) Uani 1 1 d . .
H2B H -0.6084 0.2518 0.8579 0.044 Uiso 1 1 calc R U
C3 C -0.51581(15) 0.19273(15) 0.92603(11) 0.0333(5) Uani 1 1 d . .
H3B H -0.5515 0.1724 0.9494 0.040 Uiso 1 1 calc R U
C25 C 0.16516(12) 0.47368(12) 0.74068(8) 0.0188(3) Uani 1 1 d . .
C99 C 0.44555(16) 0.08194(14) 0.79519(11) 0.0360(5) Uani 1 1 d . .
H99A H 0.4603 0.0954 0.8298 0.043 Uiso 1 1 calc R U
H99B H 0.4821 0.0191 0.7966 0.043 Uiso 1 1 calc R U
C75 C 0.61129(12) 0.47530(12) 0.75209(8) 0.0203(4) Uani 1 1 d . .
C77 C 0.45572(13) 0.44222(13) 0.91813(8) 0.0224(4) Uani 1 1 d . .
H77A H 0.5116 0.4240 0.9388 0.027 Uiso 1 1 calc R U
C91 C 0.07234(12) 0.44624(12) 0.93751(7) 0.0186(3) Uani 1 1 d . .
C90 C 0.13724(12) 0.47689(13) 0.92054(8) 0.0197(3) Uani 1 1 d . .
H90A H 0.1177 0.5343 0.9007 0.024 Uiso 1 1 calc R U
C92 C -0.02955(12) 0.50471(13) 0.92317(7) 0.0197(4) Uani 1 1 d . .
C94 C -0.18756(14) 0.52803(15) 0.91915(10) 0.0316(5) Uani 1 1 d . .
H94A H -0.2319 0.5075 0.9260 0.038 Uiso 1 1 calc R U
C70 C 0.63712(12) 0.54163(12) 0.75609(8) 0.0190(3) Uani 1 1 d . .
C67 C 0.69112(13) 0.56991(12) 0.71368(8) 0.0201(4) Uani 1 1 d . .
C64 C 0.79188(13) 0.62709(13) 0.63336(8) 0.0211(4) Uani 1 1 d . .
C56 C 0.84862(13) 0.65371(13) 0.59188(8) 0.0205(4) Uani 1 1 d . .
C54 C 0.92707(13) 0.64353(13) 0.50538(8) 0.0211(4) Uani 1 1 d . .
C58 C 0.94259(13) 0.72774(12) 0.56350(8) 0.0209(4) Uani 1 1 d . .
C59 C 0.98317(13) 0.78714(13) 0.57123(8) 0.0224(4) Uani 1 1 d . .
C63 C 1.02116(16) 0.85802(15) 0.62921(10) 0.0341(5) Uani 1 1 d . .
H63A H 1.0211 0.8718 0.6647 0.041 Uiso 1 1 calc R U
C62 C 1.06203(16) 0.89192(15) 0.58691(11) 0.0354(5) Uani 1 1 d . .
H62A H 1.0894 0.9266 0.5940 0.042 Uiso 1 1 calc R U
C61 C 1.06116(16) 0.87304(15) 0.53423(10) 0.0352(5) Uani 1 1 d . .
H61A H 1.0865 0.8960 0.5045 0.042 Uiso 1 1 calc R U
C60 C 1.02210(15) 0.81943(14) 0.52598(9) 0.0290(4) Uani 1 1 d . .
H60A H 1.0217 0.8050 0.4908 0.035 Uiso 1 1 calc R U
C53 C 0.95228(13) 0.61000(13) 0.45157(8) 0.0224(4) Uani 1 1 d . .
C51 C 1.03580(16) 0.59547(15) 0.36756(9) 0.0320(5) Uani 1 1 d . .
H51A H 1.0785 0.6051 0.3443 0.038 Uiso 1 1 calc R U
C49 C 0.92937(15) 0.53603(15) 0.38939(9) 0.0305(4) Uani 1 1 d . .
H49A H 0.8997 0.5050 0.3793 0.037 Uiso 1 1 calc R U
C28 C 0.21459(12) 0.51745(12) 0.70552(8) 0.0192(3) Uani 1 1 d . .
C31 C 0.31053(13) 0.59286(12) 0.63299(8) 0.0209(4) Uani 1 1 d . .
C34 C 0.36093(13) 0.62978(13) 0.59273(8) 0.0222(4) Uani 1 1 d . .
C43 C 0.49329(13) 0.61182(13) 0.53781(8) 0.0219(4) Uani 1 1 d . .
C36 C 0.37026(14) 0.75046(13) 0.53002(9) 0.0249(4) Uani 1 1 d . .
C37 C 0.33002(14) 0.84615(14) 0.50334(9) 0.0277(4) Uani 1 1 d . .
C38 C 0.37386(17) 0.87590(15) 0.46042(10) 0.0338(5) Uani 1 1 d . .
H38A H 0.4297 0.8368 0.4482 0.041 Uiso 1 1 calc R U
C39 C 0.33290(19) 0.96477(16) 0.43624(11) 0.0428(6) Uani 1 1 d . .
H39A H 0.3605 0.9862 0.4071 0.051 Uiso 1 1 calc R U
N4 N 0.25094(14) 0.90058(13) 0.52350(10) 0.0427(5) Uani 1 1 d . .
C35 C 0.32140(13) 0.71919(13) 0.56878(9) 0.0250(4) Uani 1 1 d . .
H35A H 0.2630 0.7578 0.5785 0.030 Uiso 1 1 calc R U
C44 C 0.58800(13) 0.55626(13) 0.52012(8) 0.0235(4) Uani 1 1 d . .
C48 C 0.72048(16) 0.42483(17) 0.53470(11) 0.0419(6) Uani 1 1 d . .
H48A H 0.7532 0.3672 0.5547 0.050 Uiso 1 1 calc R U
C47 C 0.76443(15) 0.45431(17) 0.49230(10) 0.0370(5) Uani 1 1 d . .
H47A H 0.8249 0.4178 0.4842 0.044 Uiso 1 1 calc R U
C46 C 0.71598(15) 0.53931(16) 0.46246(9) 0.0319(5) Uani 1 1 d . .
H46A H 0.7429 0.5614 0.4333 0.038 Uiso 1 1 calc R U
C12 C -0.17412(17) 0.02776(15) 1.08604(10) 0.0325(5) Uani 1 1 d . .
H12B H -0.2332 0.0391 1.0731 0.039 Uiso 1 1 calc R U
C13 C -0.13375(19) -0.02756(16) 1.13764(10) 0.0385(5) Uani 1 1 d . .
H13A H -0.1653 -0.0543 1.1598 0.046 Uiso 1 1 calc R U
C88 C 0.25718(18) 0.04529(16) 1.05109(14) 0.0501(7) Uani 1 1 d . .
H88A H 0.2752 -0.0138 1.0664 0.060 Uiso 1 1 calc R U
C105 C 0.51789(13) 0.62073(13) 0.88584(8) 0.0205(4) Uani 1 1 d . .
C106 C 0.39717(13) 0.68983(14) 0.94552(8) 0.0232(4) Uani 1 1 d . .
H10G H 0.3653 0.7530 0.9312 0.028 Uiso 1 1 calc R U
H10H H 0.4492 0.6766 0.9714 0.028 Uiso 1 1 calc R U
C108 C 0.18720(14) 0.66014(14) 0.96185(9) 0.0246(4) Uani 1 1 d . .
H10I H 0.1772 0.6640 1.0013 0.029 Uiso 1 1 calc R U
H10J H 0.2153 0.5984 0.9591 0.029 Uiso 1 1 calc R U
C110 C 0.02954(14) 0.75012(14) 0.83421(9) 0.0277(4) Uani 1 1 d . .
H11D H 0.0038 0.8122 0.8356 0.033 Uiso 1 1 calc R U
H11E H -0.0167 0.7303 0.8463 0.033 Uiso 1 1 calc R U
C112 C 0.03108(12) 0.61517(12) 0.76337(7) 0.0186(3) Uani 1 1 d . .
C24 C 0.07807(12) 0.51838(12) 0.76280(7) 0.0188(3) Uani 1 1 d . .
C4 C -0.42820(14) 0.17707(14) 0.94527(10) 0.0283(4) Uani 1 1 d . .
H4B H -0.4047 0.1472 0.9820 0.034 Uiso 1 1 calc R U
C21 C 0.00305(14) 0.22688(13) 0.89727(8) 0.0240(4) Uani 1 1 d . .
H21A H 0.0317 0.1793 0.9272 0.029 Uiso 1 1 calc R U
C27 C 0.15701(13) 0.33563(12) 0.77631(8) 0.0204(4) Uani 1 1 d . .
C97 C 0.20086(14) 0.23801(13) 0.77828(8) 0.0229(4) Uani 1 1 d . .
C98 C 0.34392(16) 0.10724(14) 0.78978(11) 0.0362(5) Uani 1 1 d . .
H98A H 0.3282 0.0970 0.7542 0.043 Uiso 1 1 calc R U
H98B H 0.3281 0.0723 0.8204 0.043 Uiso 1 1 calc R U
C100 C 0.56284(16) 0.11006(16) 0.74943(12) 0.0409(6) Uani 1 1 d . .
H10K H 0.6016 0.0471 0.7525 0.049 Uiso 1 1 calc R U
H10L H 0.5785 0.1274 0.7821 0.049 Uiso 1 1 calc R U
C101 C 0.58037(18) 0.15922(16) 0.69631(12) 0.0413(6) Uani 1 1 d . .
H10M H 0.6467 0.1413 0.6949 0.050 Uiso 1 1 calc R U
H10N H 0.5602 0.1450 0.6638 0.050 Uiso 1 1 calc R U
C103 C 0.63092(16) 0.31993(14) 0.66023(9) 0.0302(4) Uani 1 1 d . .
H10O H 0.6831 0.2668 0.6802 0.036 Uiso 1 1 calc R U
H10P H 0.6521 0.3418 0.6256 0.036 Uiso 1 1 calc R U
C104 C 0.65548(13) 0.41139(13) 0.71327(8) 0.0226(4) Uani 1 1 d . .
C95 C -0.21397(14) 0.61470(15) 0.89433(9) 0.0292(4) Uani 1 1 d . .
H95A H -0.2764 0.6542 0.8844 0.035 Uiso 1 1 calc R U
C93 C -0.09376(14) 0.47190(14) 0.93376(9) 0.0282(4) Uani 1 1 d . .
H93A H -0.0741 0.4130 0.9504 0.034 Uiso 1 1 calc R U
C89 C 0.32280(18) 0.07454(17) 1.03639(17) 0.0585(9) Uani 1 1 d . .
H89A H 0.3855 0.0336 1.0428 0.070 Uiso 1 1 calc R U
N10 N 0.30193(13) 0.15836(13) 1.01345(11) 0.0447(5) Uani 1 1 d . .
C40 C 0.25060(18) 1.02137(16) 0.45581(12) 0.0446(6) Uani 1 1 d . .
H40A H 0.2214 1.0814 0.4401 0.054 Uiso 1 1 calc R U
C41 C 0.21279(18) 0.98634(17) 0.49941(14) 0.0486(7) Uani 1 1 d . .
H41A H 0.1576 1.0246 0.5128 0.058 Uiso 1 1 calc R U
C45 C 0.62650(14) 0.59170(14) 0.47639(8) 0.0261(4) Uani 1 1 d . .
H45A H 0.5927 0.6495 0.4569 0.031 Uiso 1 1 calc R U
N14 N 0.57421(19) 0.11574(18) 0.11368(13) 0.0609(7) Uani 1 1 d . .
C120 C 0.5938(2) 0.1279(2) 0.16289(17) 0.0654(10) Uani 1 1 d . .
H12C H 0.6550 0.1156 0.1717 0.078 Uiso 1 1 calc R U
C121 C 0.5284(3) 0.1581(2) 0.20246(16) 0.0717(11) Uani 1 1 d . .
H12D H 0.5450 0.1665 0.2367 0.086 Uiso 1 1 calc R U
C122 C 0.4369(3) 0.1754(2) 0.18918(16) 0.0637(9) Uani 1 1 d . .
H12E H 0.3909 0.1950 0.2145 0.076 Uiso 1 1 calc R U
C124 C 0.4867(2) 0.1340(2) 0.10240(14) 0.0535(7) Uani 1 1 d . .
H12F H 0.4714 0.1265 0.0675 0.064 Uiso 1 1 calc R U
C123 C 0.4174(2) 0.16291(19) 0.13820(15) 0.0554(8) Uani 1 1 d . .
H12G H 0.3572 0.1740 0.1278 0.066 Uiso 1 1 calc R U
C143 C 0.1799(2) 0.8993(2) 0.74788(13) 0.0574(8) Uani 1 1 d . .
H14B H 0.1319 0.9554 0.7485 0.069 Uiso 1 1 calc R U
N18 N 0.2239(3) 0.8851(2) 0.70012(12) 0.0752(9) Uani 1 1 d . .
C145 C 0.2921(3) 0.8037(2) 0.70091(14) 0.0661(9) Uani 1 1 d . .
H14D H 0.3241 0.7921 0.6684 0.079 Uiso 1 1 calc R U
C146 C 0.3172(2) 0.7364(2) 0.74700(15) 0.0559(7) Uani 1 1 d . .
H14E H 0.3648 0.6805 0.7456 0.067 Uiso 1 1 calc R U
C148 C 0.2019(2) 0.83543(18) 0.79594(11) 0.0432(6) Uani 1 1 d . .
H14F H 0.1701 0.8483 0.8284 0.052 Uiso 1 1 calc R U
C147 C 0.27093(18) 0.75297(18) 0.79530(11) 0.0435(6) Uani 1 1 d . .
H14G H 0.2866 0.7083 0.8272 0.052 Uiso 1 1 calc R U
C131 C 0.2373(2) 0.1907(2) 0.58000(16) 0.0630(9) Uani 1 1 d . .
H13B H 0.1819 0.1865 0.5779 0.076 Uiso 1 1 calc R U
C132 C 0.2578(2) 0.2193(2) 0.62385(14) 0.0580(8) Uani 1 1 d . .
H13C H 0.2163 0.2359 0.6520 0.070 Uiso 1 1 calc R U
C133 C 0.3409(2) 0.22339(19) 0.62606(13) 0.0511(7) Uani 1 1 d . .
H13D H 0.3544 0.2429 0.6564 0.061 Uiso 1 1 calc R U
N16 N 0.40316(18) 0.20086(18) 0.58710(11) 0.0538(6) Uani 1 1 d . .
C135 C 0.3805(3) 0.1748(2) 0.54425(14) 0.0617(8) Uani 1 1 d . .
H13F H 0.4222 0.1602 0.5160 0.074 Uiso 1 1 calc R U
C136 C 0.2997(3) 0.1679(2) 0.53862(15) 0.0688(9) Uani 1 1 d . .
H13G H 0.2874 0.1484 0.5079 0.083 Uiso 1 1 calc R U
N17 N 1.0203(3) 0.8963(2) 0.38271(16) 0.1033(14) Uani 1 1 d . .
C138 C 1.0974(3) 0.8351(3) 0.3640(3) 0.110(2) Uani 1 1 d . .
H13I H 1.1562 0.8234 0.3778 0.132 Uiso 1 1 calc R U
C139 C 1.0895(3) 0.7909(3) 0.3256(2) 0.0908(14) Uani 1 1 d . .
H13J H 1.1433 0.7475 0.3143 0.109 Uiso 1 1 calc R U
C140 C 1.0050(2) 0.80823(19) 0.30297(14) 0.0544(7) Uani 1 1 d . .
H14H H 1.0001 0.7792 0.2754 0.065 Uiso 1 1 calc R U
C142 C 0.9382(3) 0.9122(2) 0.36160(15) 0.0686(9) Uani 1 1 d . .
H14I H 0.8846 0.9543 0.3740 0.082 Uiso 1 1 calc R U
C141 C 0.9290(2) 0.8687(2) 0.32193(14) 0.0572(7) Uani 1 1 d . .
H14J H 0.8699 0.8813 0.3082 0.069 Uiso 1 1 calc R U
C125 C 0.4154(3) 0.1001(4) 0.34010(18) 0.0843(13) Uani 1 1 d . .
H12H H 0.3598 0.1030 0.3274 0.101 Uiso 1 1 calc R U
C126 C 0.4986(4) 0.0335(3) 0.33534(16) 0.0860(15) Uani 1 1 d . .
H12I H 0.5014 -0.0120 0.3189 0.103 Uiso 1 1 calc R U
C127 C 0.5797(3) 0.0303(3) 0.35387(17) 0.0815(12) Uani 1 1 d . .
H12J H 0.6366 -0.0163 0.3491 0.098 Uiso 1 1 calc R U
N15 N 0.5780(4) 0.0930(4) 0.3786(2) 0.1198(15) Uani 1 1 d . .
C129 C 0.4957(4) 0.1601(3) 0.3844(2) 0.0961(15) Uani 1 1 d . .
H12L H 0.4928 0.2046 0.4019 0.115 Uiso 1 1 calc R U
C128 C 0.4179(4) 0.1629(4) 0.3648(3) 0.1067(19) Uani 1 1 d . .
C113 C 0.2169(3) 0.1216(3) 0.24123(18) 0.0812(12) Uani 1 1 d . .
H11G H 0.2346 0.1662 0.2382 0.097 Uiso 1 1 calc R U
C114 C 0.1972(3) 0.0860(4) 0.2922(2) 0.1010(17) Uani 1 1 d . .
H11H H 0.2011 0.1062 0.3247 0.121 Uiso 1 1 calc R U
C115 C 0.1720(3) 0.0210(4) 0.2948(2) 0.1054(18) Uani 1 1 d . .
H11I H 0.1598 -0.0049 0.3293 0.127 Uiso 1 1 calc R U
N13 N 0.1644(4) -0.0069(4) 0.2456(3) 0.149(2) Uani 1 1 d . .
C117 C 0.1818(3) 0.0275(3) 0.19648(18) 0.0867(13) Uani 1 1 d . .
H11K H 0.1749 0.0092 0.1638 0.104 Uiso 1 1 calc R U
C118 C 0.2097(3) 0.0895(3) 0.19453(17) 0.0868(14) Uani 1 1 d . .
H11L H 0.2251 0.1120 0.1600 0.104 Uiso 1 1 calc R U
H12K H 0.364(4) 0.190(4) 0.373(3) 0.14(2) Uiso 1 1 d . .

loop_
_atom_site_aniso_label
_atom_site_aniso_U_11
_atom_site_aniso_U_22
_atom_site_aniso_U_33
_atom_site_aniso_U_23
_atom_site_aniso_U_13
_atom_site_aniso_U_12
C86 0.0235(9) 0.0276(10) 0.0350(11) -0.0001(8) 0.0057(8) -0.0120(8)
C83 0.0161(8) 0.0238(9) 0.0238(9) -0.0059(7) 0.0035(7) -0.0089(7)
C80 0.0168(8) 0.0288(10) 0.0220(9) -0.0016(7) -0.0019(7) -0.0108(7)
C81 0.0229(9) 0.0273(10) 0.0187(9) 0.0001(7) 0.0004(7) -0.0126(8)
O11 0.0186(6) 0.0391(8) 0.0236(7) -0.0160(6) 0.0069(5) -0.0150(6)
C107 0.0215(9) 0.0283(10) 0.0197(9) -0.0077(7) 0.0032(7) -0.0115(8)
O10 0.0192(6) 0.0298(7) 0.0234(7) -0.0044(5) 0.0027(5) -0.0133(6)
C109 0.0224(9) 0.0329(11) 0.0311(11) -0.0156(9) 0.0089(8) -0.0141(8)
O9 0.0193(6) 0.0332(8) 0.0273(7) -0.0120(6) 0.0018(5) -0.0101(6)
C111 0.0254(9) 0.0192(9) 0.0323(11) -0.0036(8) -0.0050(8) -0.0109(8)
O8 0.0190(6) 0.0208(6) 0.0270(7) -0.0062(5) -0.0020(5) -0.0095(5)
C23 0.0209(8) 0.0245(9) 0.0151(8) -0.0046(7) 0.0025(7) -0.0117(7)
C18 0.0257(9) 0.0271(10) 0.0198(9) 0.0015(7) 0.0008(7) -0.0136(8)
C17 0.0221(9) 0.0290(10) 0.0237(9) -0.0010(8) 0.0005(7) -0.0139(8)
C9 0.0234(9) 0.0218(9) 0.0226(9) -0.0043(7) 0.0035(7) -0.0122(7)
N3 0.0300(9) 0.0288(9) 0.0273(9) 0.0003(7) 0.0023(7) -0.0133(7)
C7 0.0253(9) 0.0231(9) 0.0219(9) -0.0050(7) 0.0028(7) -0.0124(8)
N2 0.0253(8) 0.0218(8) 0.0259(8) -0.0058(6) 0.0053(6) -0.0134(7)
N1 0.0306(9) 0.0298(9) 0.0335(10) -0.0050(7) -0.0019(7) -0.0175(8)
C20 0.0209(9) 0.0285(10) 0.0213(9) -0.0019(7) 0.0008(7) -0.0129(8)
C26 0.0198(8) 0.0222(9) 0.0209(9) -0.0038(7) 0.0031(7) -0.0094(7)
O5 0.0271(7) 0.0185(7) 0.0470(9) -0.0055(6) -0.0001(6) -0.0086(6)
O4 0.0316(8) 0.0294(8) 0.0451(9) -0.0032(7) 0.0036(7) -0.0127(7)
O3 0.0340(8) 0.0260(7) 0.0417(9) -0.0109(6) 0.0048(7) -0.0146(6)
C102 0.0439(12) 0.0278(10) 0.0291(11) -0.0088(9) -0.0014(9) -0.0170(10)
O2 0.0238(7) 0.0258(7) 0.0283(7) -0.0123(6) 0.0052(5) -0.0121(6)
O1 0.0240(7) 0.0395(9) 0.0443(9) -0.0191(7) 0.0113(6) -0.0149(7)
C74 0.0204(8) 0.0222(9) 0.0212(9) -0.0047(7) 0.0024(7) -0.0119(7)
C78 0.0207(9) 0.0250(9) 0.0182(9) 0.0006(7) -0.0003(7) -0.0114(7)
N11 0.0182(7) 0.0255(8) 0.0197(8) -0.0062(6) 0.0027(6) -0.0111(6)
N12 0.0193(8) 0.0280(9) 0.0316(9) -0.0049(7) 0.0017(7) -0.0103(7)
C96 0.0219(9) 0.0267(10) 0.0377(12) -0.0024(9) -0.0004(8) -0.0078(8)
C71 0.0193(8) 0.0254(9) 0.0192(9) -0.0051(7) 0.0026(7) -0.0137(7)
C66 0.0218(9) 0.0292(10) 0.0149(8) -0.0060(7) 0.0026(7) -0.0140(8)
C65 0.0197(8) 0.0288(10) 0.0224(9) -0.0075(7) 0.0024(7) -0.0148(8)
C69 0.0276(9) 0.0350(11) 0.0152(8) -0.0074(7) 0.0033(7) -0.0188(8)
C68 0.0234(9) 0.0329(10) 0.0205(9) -0.0076(8) 0.0031(7) -0.0181(8)
C55 0.0220(9) 0.0270(9) 0.0174(8) -0.0038(7) 0.0015(7) -0.0140(8)
N8 0.0213(7) 0.0259(8) 0.0189(7) -0.0032(6) 0.0037(6) -0.0119(7)
C57 0.0218(9) 0.0248(9) 0.0184(9) -0.0057(7) 0.0030(7) -0.0113(7)
N9 0.0303(9) 0.0315(9) 0.0320(9) -0.0117(7) 0.0080(7) -0.0192(8)
C52 0.0322(10) 0.0328(11) 0.0206(9) -0.0053(8) 0.0068(8) -0.0176(9)
C50 0.0350(11) 0.0368(11) 0.0154(9) -0.0067(8) 0.0017(8) -0.0106(9)
N7 0.0278(8) 0.0337(9) 0.0202(8) -0.0086(7) 0.0040(7) -0.0153(7)
O12 0.0280(7) 0.0581(10) 0.0340(8) -0.0244(7) 0.0112(6) -0.0286(8)
O7 0.0187(6) 0.0246(7) 0.0352(8) -0.0078(6) -0.0035(6) -0.0085(6)
O6 0.0346(8) 0.0290(8) 0.0431(9) -0.0132(7) 0.0089(7) -0.0190(7)
C29 0.0169(8) 0.0207(9) 0.0239(9) -0.0030(7) 0.0020(7) -0.0087(7)
C30 0.0202(9) 0.0198(9) 0.0230(9) -0.0016(7) 0.0024(7) -0.0087(7)
C32 0.0149(8) 0.0251(9) 0.0269(10) -0.0034(8) 0.0014(7) -0.0086(7)
C33 0.0197(9) 0.0216(9) 0.0227(9) -0.0006(7) 0.0004(7) -0.0087(7)
C42 0.0209(9) 0.0214(9) 0.0234(9) -0.0030(7) 0.0023(7) -0.0101(7)
N5 0.0222(8) 0.0259(8) 0.0255(8) -0.0045(7) 0.0049(6) -0.0129(7)
N6 0.0256(9) 0.0338(10) 0.0309(10) -0.0018(8) 0.0087(7) -0.0057(8)
C87 0.0319(11) 0.0333(12) 0.0530(15) -0.0027(10) 0.0056(10) -0.0207(10)
C85 0.0217(9) 0.0232(9) 0.0298(10) -0.0065(8) 0.0024(7) -0.0116(8)
C84 0.0194(8) 0.0239(9) 0.0199(9) -0.0061(7) 0.0036(7) -0.0106(7)
C82 0.0177(8) 0.0253(9) 0.0177(8) -0.0075(7) 0.0037(6) -0.0118(7)
C79 0.0167(8) 0.0196(8) 0.0206(9) -0.0060(7) 0.0038(7) -0.0091(7)
C76 0.0182(8) 0.0206(8) 0.0208(9) -0.0055(7) 0.0046(7) -0.0113(7)
C73 0.0179(8) 0.0233(9) 0.0166(8) -0.0010(7) 0.0021(6) -0.0112(7)
C72 0.0161(8) 0.0250(9) 0.0170(8) -0.0044(7) 0.0016(6) -0.0101(7)
C22 0.0217(9) 0.0244(9) 0.0144(8) -0.0026(7) 0.0017(7) -0.0122(7)
C19 0.0242(9) 0.0218(9) 0.0170(8) -0.0052(7) 0.0051(7) -0.0130(7)
C16 0.0240(9) 0.0214(9) 0.0184(8) -0.0052(7) 0.0045(7) -0.0129(7)
C8 0.0234(9) 0.0199(9) 0.0212(9) -0.0067(7) 0.0058(7) -0.0108(7)
C10 0.0263(9) 0.0176(8) 0.0227(9) -0.0051(7) 0.0059(7) -0.0108(7)
C11 0.0296(10) 0.0195(9) 0.0229(9) -0.0030(7) 0.0062(8) -0.0120(8)
C15 0.0356(12) 0.0332(11) 0.0302(11) 0.0002(9) -0.0004(9) -0.0127(10)
C14 0.0482(13) 0.0268(11) 0.0263(11) 0.0029(8) 0.0022(9) -0.0142(10)
C6 0.0233(9) 0.0193(9) 0.0269(10) -0.0089(7) 0.0052(7) -0.0108(7)
C5 0.0230(9) 0.0209(9) 0.0323(10) -0.0095(8) 0.0042(8) -0.0106(8)
C1 0.0329(11) 0.0342(12) 0.0400(13) -0.0055(10) -0.0065(9) -0.0165(10)
C2 0.0239(10) 0.0349(12) 0.0541(15) -0.0149(11) -0.0004(10) -0.0136(9)
C3 0.0241(10) 0.0305(11) 0.0489(13) -0.0129(10) 0.0092(9) -0.0141(9)
C25 0.0189(8) 0.0215(9) 0.0173(8) -0.0022(7) -0.0003(6) -0.0108(7)
C99 0.0347(11) 0.0197(10) 0.0476(14) -0.0015(9) 0.0052(10) -0.0094(9)
C75 0.0177(8) 0.0244(9) 0.0191(9) -0.0055(7) 0.0021(7) -0.0096(7)
C77 0.0180(8) 0.0293(10) 0.0214(9) -0.0020(7) -0.0018(7) -0.0130(8)
C91 0.0166(8) 0.0259(9) 0.0149(8) -0.0072(7) 0.0030(6) -0.0098(7)
C90 0.0185(8) 0.0240(9) 0.0180(8) -0.0046(7) 0.0022(7) -0.0108(7)
C92 0.0176(8) 0.0267(9) 0.0157(8) -0.0069(7) 0.0034(6) -0.0102(7)
C94 0.0197(9) 0.0405(12) 0.0361(12) -0.0036(9) 0.0035(8) -0.0165(9)
C70 0.0160(8) 0.0252(9) 0.0171(8) -0.0031(7) 0.0014(6) -0.0108(7)
C67 0.0195(8) 0.0252(9) 0.0190(9) -0.0059(7) 0.0035(7) -0.0126(7)
C64 0.0195(8) 0.0264(9) 0.0200(9) -0.0069(7) 0.0049(7) -0.0122(7)
C56 0.0194(8) 0.0259(9) 0.0174(8) -0.0033(7) 0.0030(7) -0.0116(7)
C54 0.0212(9) 0.0262(9) 0.0152(8) -0.0023(7) 0.0018(7) -0.0108(7)
C58 0.0196(8) 0.0219(9) 0.0205(9) -0.0014(7) 0.0009(7) -0.0100(7)
C59 0.0190(8) 0.0220(9) 0.0253(9) -0.0019(7) 0.0014(7) -0.0095(7)
C63 0.0378(12) 0.0358(12) 0.0382(12) -0.0145(10) 0.0061(9) -0.0223(10)
C62 0.0348(11) 0.0308(11) 0.0496(14) -0.0098(10) 0.0045(10) -0.0219(10)
C61 0.0378(12) 0.0348(12) 0.0402(12) -0.0005(10) 0.0054(10) -0.0254(10)
C60 0.0324(10) 0.0315(11) 0.0273(10) -0.0016(8) 0.0029(8) -0.0197(9)
C53 0.0234(9) 0.0252(9) 0.0159(8) -0.0022(7) 0.0013(7) -0.0095(8)
C51 0.0373(11) 0.0379(12) 0.0185(9) -0.0036(8) 0.0107(8) -0.0163(10)
C49 0.0337(11) 0.0368(11) 0.0217(10) -0.0080(8) 0.0000(8) -0.0158(9)
C28 0.0197(8) 0.0197(8) 0.0201(9) -0.0041(7) 0.0025(7) -0.0107(7)
C31 0.0199(8) 0.0220(9) 0.0229(9) -0.0060(7) 0.0053(7) -0.0110(7)
C34 0.0208(9) 0.0246(9) 0.0238(9) -0.0050(7) 0.0037(7) -0.0126(8)
C43 0.0203(9) 0.0275(9) 0.0198(9) -0.0062(7) 0.0023(7) -0.0120(8)
C36 0.0235(9) 0.0245(10) 0.0277(10) -0.0044(8) 0.0042(8) -0.0121(8)
C37 0.0265(10) 0.0250(10) 0.0338(11) -0.0044(8) 0.0052(8) -0.0144(8)
C38 0.0373(12) 0.0277(11) 0.0348(12) -0.0037(9) 0.0104(9) -0.0149(9)
C39 0.0494(14) 0.0327(12) 0.0443(14) 0.0007(10) 0.0122(11) -0.0205(11)
N4 0.0317(10) 0.0270(10) 0.0641(14) -0.0022(9) 0.0152(10) -0.0120(8)
C35 0.0204(9) 0.0227(9) 0.0318(10) -0.0055(8) 0.0078(8) -0.0102(8)
C44 0.0216(9) 0.0311(10) 0.0205(9) -0.0082(8) 0.0027(7) -0.0132(8)
C48 0.0290(11) 0.0389(13) 0.0372(13) -0.0002(10) 0.0102(10) -0.0010(10)
C47 0.0215(10) 0.0512(14) 0.0307(11) -0.0123(10) 0.0070(8) -0.0089(10)
C46 0.0277(10) 0.0471(13) 0.0260(10) -0.0108(9) 0.0074(8) -0.0203(10)
C12 0.0389(12) 0.0319(11) 0.0310(11) -0.0014(9) 0.0051(9) -0.0218(10)
C13 0.0527(14) 0.0341(12) 0.0335(12) 0.0007(9) 0.0107(10) -0.0271(11)
C88 0.0389(13) 0.0217(11) 0.089(2) -0.0025(12) 0.0026(13) -0.0160(10)
C105 0.0193(8) 0.0270(9) 0.0179(8) -0.0038(7) 0.0031(7) -0.0132(7)
C106 0.0222(9) 0.0306(10) 0.0213(9) -0.0127(8) 0.0043(7) -0.0132(8)
C108 0.0247(9) 0.0299(10) 0.0252(10) -0.0099(8) 0.0079(8) -0.0163(8)
C110 0.0197(9) 0.0252(10) 0.0381(11) -0.0123(8) -0.0018(8) -0.0077(8)
C112 0.0188(8) 0.0227(9) 0.0154(8) -0.0034(7) 0.0002(6) -0.0104(7)
C24 0.0194(8) 0.0209(9) 0.0155(8) -0.0024(7) -0.0011(6) -0.0090(7)
C4 0.0245(10) 0.0255(10) 0.0361(11) -0.0077(8) 0.0064(8) -0.0122(8)
C21 0.0261(9) 0.0249(9) 0.0196(9) 0.0008(7) 0.0020(7) -0.0124(8)
C27 0.0229(9) 0.0212(9) 0.0186(9) -0.0038(7) 0.0024(7) -0.0114(7)
C97 0.0270(9) 0.0224(9) 0.0200(9) -0.0026(7) 0.0062(7) -0.0127(8)
C98 0.0348(11) 0.0178(10) 0.0527(14) -0.0051(9) 0.0062(10) -0.0101(9)
C100 0.0303(11) 0.0282(11) 0.0570(16) -0.0060(11) 0.0071(11) -0.0081(9)
C101 0.0360(12) 0.0301(12) 0.0564(16) -0.0133(11) 0.0138(11) -0.0127(10)
C103 0.0357(11) 0.0269(10) 0.0315(11) -0.0138(8) 0.0110(9) -0.0145(9)
C104 0.0217(9) 0.0228(9) 0.0226(9) -0.0046(7) 0.0028(7) -0.0097(7)
C95 0.0178(9) 0.0364(11) 0.0286(10) -0.0064(9) 0.0010(8) -0.0083(8)
C93 0.0201(9) 0.0312(10) 0.0323(11) 0.0000(8) 0.0028(8) -0.0133(8)
C89 0.0259(12) 0.0264(12) 0.116(3) -0.0022(14) 0.0005(14) -0.0099(10)
N10 0.0230(9) 0.0250(9) 0.0825(17) -0.0007(10) -0.0003(10) -0.0112(8)
C40 0.0415(13) 0.0246(11) 0.0609(17) 0.0031(11) 0.0005(12) -0.0135(10)
C41 0.0342(12) 0.0295(12) 0.076(2) -0.0052(12) 0.0146(12) -0.0115(10)
C45 0.0235(9) 0.0345(11) 0.0233(10) -0.0081(8) 0.0044(7) -0.0149(8)
N14 0.0533(15) 0.0587(16) 0.0769(19) 0.0007(14) 0.0036(13) -0.0361(13)
C120 0.0583(19) 0.0511(18) 0.090(3) 0.0124(17) -0.0216(18) -0.0361(16)
C121 0.114(3) 0.0469(17) 0.061(2) 0.0081(15) -0.026(2) -0.048(2)
C122 0.075(2) 0.0372(15) 0.073(2) -0.0050(14) 0.0150(18) -0.0229(15)
C124 0.0565(17) 0.0531(17) 0.0544(17) 0.0050(13) -0.0039(14) -0.0334(14)
C123 0.0431(15) 0.0396(14) 0.074(2) 0.0073(14) -0.0102(14) -0.0169(12)
C143 0.074(2) 0.0441(15) 0.0480(16) -0.0103(13) 0.0032(15) -0.0214(15)
N18 0.115(3) 0.0571(17) 0.0430(15) -0.0024(12) 0.0082(15) -0.0336(18)
C145 0.093(3) 0.064(2) 0.0486(17) -0.0213(15) 0.0203(17) -0.039(2)
C146 0.0521(17) 0.0468(16) 0.070(2) -0.0143(14) 0.0093(15) -0.0225(14)
C148 0.0526(15) 0.0485(15) 0.0391(13) -0.0107(11) 0.0020(11) -0.0312(13)
C147 0.0437(14) 0.0494(15) 0.0423(14) -0.0031(11) -0.0089(11) -0.0272(12)
C131 0.0460(16) 0.0572(18) 0.072(2) 0.0186(16) -0.0102(15) -0.0226(14)
C132 0.0437(15) 0.0508(17) 0.0540(18) 0.0085(14) 0.0053(13) -0.0067(13)
C133 0.0531(16) 0.0448(15) 0.0445(15) -0.0017(12) 0.0057(12) -0.0157(13)
N16 0.0584(15) 0.0593(15) 0.0465(13) -0.0061(11) 0.0109(11) -0.0313(13)
C135 0.068(2) 0.072(2) 0.0465(17) -0.0119(15) 0.0096(15) -0.0333(18)
C136 0.077(2) 0.069(2) 0.058(2) -0.0044(16) -0.0167(18) -0.0327(19)
N17 0.156(4) 0.0508(18) 0.077(2) 0.0019(16) -0.051(2) -0.027(2)
C138 0.083(3) 0.051(2) 0.180(5) -0.023(3) -0.064(3) -0.014(2)
C139 0.056(2) 0.055(2) 0.163(5) -0.052(3) 0.018(2) -0.0166(17)
C140 0.073(2) 0.0393(14) 0.0561(17) -0.0093(13) 0.0030(15) -0.0300(15)
C142 0.083(2) 0.0565(19) 0.0521(19) -0.0083(15) 0.0084(18) -0.0208(18)
C141 0.067(2) 0.0513(17) 0.0557(18) -0.0041(14) 0.0019(15) -0.0313(15)
C125 0.069(2) 0.133(4) 0.080(3) -0.025(3) 0.009(2) -0.071(3)
C126 0.173(5) 0.068(2) 0.055(2) -0.0229(18) 0.034(3) -0.085(3)
C127 0.095(3) 0.053(2) 0.062(2) -0.0046(17) 0.002(2) -0.007(2)
N15 0.125(4) 0.122(4) 0.095(3) 0.003(3) -0.018(3) -0.050(3)
C129 0.113(4) 0.064(2) 0.111(4) -0.027(2) -0.019(3) -0.034(3)
C128 0.070(3) 0.089(3) 0.124(4) -0.042(3) 0.011(3) 0.003(3)
C113 0.053(2) 0.078(3) 0.079(3) -0.020(2) -0.0017(18) 0.0010(18)
C114 0.090(3) 0.080(3) 0.075(3) -0.019(2) 0.016(2) 0.012(3)
C115 0.072(3) 0.095(4) 0.079(3) 0.005(3) 0.002(2) 0.015(3)
N13 0.113(4) 0.153(5) 0.126(4) 0.019(4) -0.048(3) -0.028(3)
C117 0.106(3) 0.099(3) 0.055(2) 0.004(2) -0.026(2) -0.052(3)
C118 0.059(2) 0.110(3) 0.054(2) -0.009(2) -0.0144(17) -0.008(2)

loop_
_atom_type_symbol
_atom_type_description
_atom_type_scat_dispersion_real
_atom_type_scat_dispersion_imag
_atom_type_scat_source
C C 0.0033 0.0016 'International Tables Vol C Tables 4.2.6.8 and 6.1.1.4'
H H 0.0000 0.0000 'International Tables Vol C Tables 4.2.6.8 and 6.1.1.4'
N N 0.0061 0.0033 'International Tables Vol C Tables 4.2.6.8 and 6.1.1.4'
O O 0.0106 0.0060 'International Tables Vol C Tables 4.2.6.8 and 6.1.1.4'

loop_
_geom_angle_atom_site_label_1
_geom_angle_atom_site_label_2
_geom_angle_atom_site_label_3
_geom_angle
C87 C86 C85 119.8(2)
C87 C86 H86A 120.1
C85 C86 H86A 120.1
C82 C83 C84 119.17(17)
C82 C83 H83A 120.4
C84 C83 H83A 120.4
C81 C80 C79 120.84(17)
C81 C80 H80A 119.6
C79 C80 H80A 119.6
C80 C81 C76 120.79(17)
C80 C81 H81A 119.6
C76 C81 H81A 119.6
C105 O11 C106 117.88(14)
O10 C107 C106 108.59(16)
O10 C107 H10A 110.0
C106 C107 H10A 110.0
O10 C107 H10B 110.0
C106 C107 H10B 110.0
H10A C107 H10B 108.4
C107 O10 C108 111.81(15)
O9 C109 C108 108.61(15)
O9 C109 H10C 110.0
C108 C109 H10C 110.0
O9 C109 H10D 110.0
C108 C109 H10D 110.0
H10C C109 H10D 108.3
C110 O9 C109 111.86(15)
O8 C111 C110 110.18(16)
O8 C111 H11A 109.6
C110 C111 H11A 109.6
O8 C111 H11B 109.6
C110 C111 H11B 109.6
H11A C111 H11B 108.1
C112 O8 C111 116.00(14)
C22 C23 C24 122.27(17)
C22 C23 H23A 118.9
C24 C23 H23A 118.9
C17 C18 C19 120.88(18)
C17 C18 H18A 119.6
C19 C18 H18A 119.6
C18 C17 C16 120.85(18)
C18 C17 H17A 119.6
C16 C17 H17A 119.6
C10 C9 C8 120.22(18)
C10 C9 H9A 119.9
C8 C9 H9A 119.9
C15 N3 C11 117.79(19)
C6 C7 C8 119.48(18)
C6 C7 H7A 120.3
C8 C7 H7A 120.3
C10 N2 C6 117.66(16)
C5 N1 C1 117.32(19)
C21 C20 C19 120.58(18)
C21 C20 H20A 119.7
C19 C20 H20A 119.7
C27 C26 C25 122.26(17)
C27 C26 H26A 118.9
C25 C26 H26A 118.9
C97 O5 C98 115.73(16)
C99 O4 C100 112.65(18)
C102 O3 C101 112.32(17)
O3 C102 C103 112.81(18)
O3 C102 H10E 109.0
C103 C102 H10E 109.0
O3 C102 H10F 109.0
C103 C102 H10F 109.0
H10E C102 H10F 107.8
C104 O2 C103 116.75(15)
C75 C74 C73 122.69(17)
C75 C74 H74A 118.7
C73 C74 H74A 118.7
C77 C78 C79 120.43(17)
C77 C78 H78A 119.8
C79 C78 H78A 119.8
C91 N11 C84 117.83(16)
C96 N12 C92 117.41(17)
N12 C96 C95 123.9(2)
N12 C96 H96A 118.1
C95 C96 H96A 118.1
C72 C71 C70 122.80(17)
C72 C71 H71A 118.6
C70 C71 H71A 118.6
C65 C66 C67 120.79(17)
C65 C66 H66A 119.6
C67 C66 H66A 119.6
C66 C65 C64 120.94(17)
C66 C65 H65A 119.5
C64 C65 H65A 119.5
C68 C69 C64 120.84(17)
C68 C69 H69A 119.6
C64 C69 H69A 119.6
C69 C68 C67 120.91(17)
C69 C68 H68A 119.5
C67 C68 H68A 119.5
C54 C55 C56 119.23(17)
C54 C55 H55A 120.4
C56 C55 H55A 120.4
C54 N8 C58 118.15(16)
C58 C57 C56 119.27(17)
C58 C57 H57A 120.4
C56 C57 H57A 120.4
C59 N9 C63 116.79(18)
C51 C52 C53 118.8(2)
C51 C52 H52A 120.6
C53 C52 H52A 120.6
C51 C50 C49 118.66(19)
C51 C50 H50A 120.7
C49 C50 H50A 120.7
C49 N7 C53 117.04(18)
C30 C29 C28 121.05(17)
C30 C29 H29A 119.5
C28 C29 H29A 119.5
C29 C30 C31 120.96(17)
C29 C30 H30A 119.5
C31 C30 H30A 119.5
C33 C32 C31 121.05(17)
C33 C32 H32A 119.5
C31 C32 H32A 119.5
C32 C33 C28 121.13(17)
C32 C33 H33A 119.4
C28 C33 H33A 119.4
C43 C42 C34 119.49(18)
C43 C42 H42A 120.3
C34 C42 H42A 120.3
C43 N5 C36 117.83(17)
C44 N6 C48 117.13(19)
C88 C87 C86 118.7(2)
C88 C87 H87A 120.6
C86 C87 H87A 120.6
N10 C85 C86 121.80(19)
N10 C85 C84 117.40(17)
C86 C85 C84 120.77(17)
N11 C84 C83 122.78(17)
N11 C84 C85 115.72(16)
C83 C84 C85 121.44(17)
C83 C82 C90 118.02(16)
C83 C82 C79 121.29(16)
C90 C82 C79 120.52(17)
C80 C79 C78 118.49(16)
C80 C79 C82 118.71(16)
C78 C79 C82 122.74(16)
C77 C76 C81 118.66(16)
C77 C76 C73 124.19(16)
C81 C76 C73 116.85(16)
C74 C73 C72 117.52(16)
C74 C73 C76 115.68(16)
C72 C73 C76 126.73(16)
C71 C72 C73 119.64(17)
C71 C72 C105 116.15(16)
C73 C72 C105 124.21(16)
C23 C22 C27 117.32(17)
C23 C22 C19 119.10(16)
C27 C22 C19 123.53(17)
C20 C19 C18 118.35(17)
C20 C19 C22 120.88(17)
C18 C19 C22 120.73(17)
C17 C16 C21 117.65(17)
C17 C16 C8 122.04(17)
C21 C16 C8 120.30(17)
C9 C8 C7 116.77(17)
C9 C8 C16 120.14(17)
C7 C8 C16 123.09(17)
N2 C10 C9 122.80(18)
N2 C10 C11 117.43(17)
C9 C10 C11 119.77(18)
N3 C11 C12 122.49(19)
N3 C11 C10 116.13(17)
C12 C11 C10 121.39(19)
N3 C15 C14 123.4(2)
N3 C15 H15A 118.3
C14 C15 H15A 118.3
C13 C14 C15 118.6(2)
C13 C14 H14A 120.7
C15 C14 H14A 120.7
N2 C6 C7 123.06(18)
N2 C6 C5 115.97(17)
C7 C6 C5 120.96(18)
N1 C5 C4 122.62(19)
N1 C5 C6 116.73(18)
C4 C5 C6 120.64(19)
N1 C1 C2 123.8(2)
N1 C1 H1B 118.1
C2 C1 H1B 118.1
C3 C2 C1 118.4(2)
C3 C2 H2B 120.8
C1 C2 H2B 120.8
C2 C3 C4 118.9(2)
C2 C3 H3B 120.6
C4 C3 H3B 120.6
C26 C25 C24 116.82(16)
C26 C25 C28 118.30(16)
C24 C25 C28 124.70(16)
O4 C99 C98 108.54(19)
O4 C99 H99A 110.0
C98 C99 H99A 110.0
O4 C99 H99B 110.0
C98 C99 H99B 110.0
H99A C99 H99B 108.4
C74 C75 C70 120.09(17)
C74 C75 C104 117.07(17)
C70 C75 C104 122.54(16)
C76 C77 C78 120.70(17)
C76 C77 H77A 119.6
C78 C77 H77A 119.6
N11 C91 C90 123.16(16)
N11 C91 C92 116.38(16)
C90 C91 C92 120.42(17)
C91 C90 C82 118.94(17)
C91 C90 H90A 120.5
C82 C90 H90A 120.5
N12 C92 C93 122.55(17)
N12 C92 C91 116.53(16)
C93 C92 C91 120.89(17)
C95 C94 C93 118.80(19)
C95 C94 H94A 120.6
C93 C94 H94A 120.6
C71 C70 C75 116.89(16)
C71 C70 C67 119.48(16)
C75 C70 C67 123.54(16)
C68 C67 C66 118.18(17)
C68 C67 C70 121.20(16)
C66 C67 C70 120.57(16)
C65 C64 C69 118.31(17)
C65 C64 C56 119.97(16)
C69 C64 C56 121.70(17)
C57 C56 C55 117.66(17)
C57 C56 C64 121.60(17)
C55 C56 C64 120.68(17)
N8 C54 C55 123.00(17)
N8 C54 C53 115.63(16)
C55 C54 C53 121.37(17)
N8 C58 C57 122.68(17)
N8 C58 C59 114.98(16)
C57 C58 C59 122.33(17)
N9 C59 C60 122.50(18)
N9 C59 C58 117.61(17)
C60 C59 C58 119.88(18)
N9 C63 C62 124.4(2)
N9 C63 H63A 117.8
C62 C63 H63A 117.8
C61 C62 C63 118.2(2)
C61 C62 H62A 120.9
C63 C62 H62A 120.9
C62 C61 C60 119.0(2)
C62 C61 H61A 120.5
C60 C61 H61A 120.5
C61 C60 C59 119.1(2)
C61 C60 H60A 120.5
C59 C60 H60A 120.5
N7 C53 C52 123.00(18)
N7 C53 C54 116.09(17)
C52 C53 C54 120.90(18)
C50 C51 C52 118.60(19)
C50 C51 H51A 120.7
C52 C51 H51A 120.7
N7 C49 C50 123.9(2)
N7 C49 H49A 118.0
C50 C49 H49A 118.0
C33 C28 C29 117.80(17)
C33 C28 C25 120.74(16)
C29 C28 C25 121.36(16)
C32 C31 C30 117.98(17)
C32 C31 C34 121.07(17)
C30 C31 C34 120.93(17)
C35 C34 C42 117.62(17)
C35 C34 C31 121.38(17)
C42 C34 C31 121.00(17)
N5 C43 C42 122.78(17)
N5 C43 C44 115.96(17)
C42 C43 C44 121.26(18)
N5 C36 C35 122.94(18)
N5 C36 C37 116.17(17)
C35 C36 C37 120.89(18)
N4 C37 C38 122.6(2)
N4 C37 C36 116.47(18)
C38 C37 C36 120.89(19)
C39 C38 C37 118.8(2)
C39 C38 H38A 120.6
C37 C38 H38A 120.6
C40 C39 C38 119.3(2)
C40 C39 H39A 120.4
C38 C39 H39A 120.4
C41 N4 C37 117.4(2)
C34 C35 C36 119.35(18)
C34 C35 H35A 120.3
C36 C35 H35A 120.3
N6 C44 C45 122.48(18)
N6 C44 C43 117.13(17)
C45 C44 C43 120.36(18)
N6 C48 C47 124.5(2)
N6 C48 H48A 117.8
C47 C48 H48A 117.8
C46 C47 C48 117.9(2)
C46 C47 H47A 121.1
C48 C47 H47A 121.1
C47 C46 C45 119.2(2)
C47 C46 H46A 120.4
C45 C46 H46A 120.4
C13 C12 C11 118.5(2)
C13 C12 H12B 120.7
C11 C12 H12B 120.7
C14 C13 C12 119.2(2)
C14 C13 H13A 120.4
C12 C13 H13A 120.4
C87 C88 C89 118.3(2)
C87 C88 H88A 120.9
C89 C88 H88A 120.9
O12 C105 O11 124.41(17)
O12 C105 C72 122.99(17)
O11 C105 C72 112.60(15)
O11 C106 C107 107.23(15)
O11 C106 H10G 110.3
C107 C106 H10G 110.3
O11 C106 H10H 110.3
C107 C106 H10H 110.3
H10G C106 H10H 108.5
O10 C108 C109 108.47(16)
O10 C108 H10I 110.0
C109 C108 H10I 110.0
O10 C108 H10J 110.0
C109 C108 H10J 110.0
H10I C108 H10J 108.4
O9 C110 C111 108.05(16)
O9 C110 H11D 110.1
C111 C110 H11D 110.1
O9 C110 H11E 110.1
C111 C110 H11E 110.1
H11D C110 H11E 108.4
O7 C112 O8 124.41(17)
O7 C112 C24 123.85(17)
O8 C112 C24 111.69(15)
C23 C24 C25 120.60(17)
C23 C24 C112 114.85(16)
C25 C24 C112 124.49(16)
C3 C4 C5 118.9(2)
C3 C4 H4B 120.5
C5 C4 H4B 120.5
C20 C21 C16 121.69(18)
C20 C21 H21A 119.2
C16 C21 H21A 119.2
C26 C27 C22 120.58(17)
C26 C27 C97 117.51(16)
C22 C27 C97 121.59(17)
O6 C97 O5 123.78(18)
O6 C97 C27 125.13(18)
O5 C97 C27 111.06(16)
O5 C98 C99 107.60(18)
O5 C98 H98A 110.2
C99 C98 H98A 110.2
O5 C98 H98B 110.2
C99 C98 H98B 110.2
H98A C98 H98B 108.5
O4 C100 C101 108.9(2)
O4 C100 H10K 109.9
C101 C100 H10K 109.9
O4 C100 H10L 109.9
C101 C100 H10L 109.9
H10K C100 H10L 108.3
O3 C101 C100 110.4(2)
O3 C101 H10M 109.6
C100 C101 H10M 109.6
O3 C101 H10N 109.6
C100 C101 H10N 109.6
H10M C101 H10N 108.1
O2 C103 C102 107.15(17)
O2 C103 H10O 110.3
C102 C103 H10O 110.3
O2 C103 H10P 110.3
C102 C103 H10P 110.3
H10O C103 H10P 108.5
O1 C104 O2 124.38(18)
O1 C104 C75 124.40(18)
O2 C104 C75 111.13(15)
C94 C95 C96 118.23(19)
C94 C95 H95A 120.9
C96 C95 H95A 120.9
C94 C93 C92 119.1(2)
C94 C93 H93A 120.4
C92 C93 H93A 120.4
N10 C89 C88 124.1(2)
N10 C89 H89A 117.9
C88 C89 H89A 117.9
C85 N10 C89 117.2(2)
C39 C40 C41 118.1(2)
C39 C40 H40A 121.0
C41 C40 H40A 121.0
N4 C41 C40 123.8(2)
N4 C41 H41A 118.1
C40 C41 H41A 118.1
C46 C45 C44 118.9(2)
C46 C45 H45A 120.6
C44 C45 H45A 120.6
C120 N14 C124 116.6(3)
N14 C120 C121 123.8(3)
N14 C120 H12C 118.1
C121 C120 H12C 118.1
C120 C121 C122 117.8(3)
C120 C121 H12D 121.1
C122 C121 H12D 121.1
C123 C122 C121 117.9(3)
C123 C122 H12E 121.0
C121 C122 H12E 121.0
N14 C124 C123 124.6(3)
N14 C124 H12F 117.7
C123 C124 H12F 117.7
C122 C123 C124 119.3(3)
C122 C123 H12G 120.3
C124 C123 H12G 120.3
N18 C143 C148 123.3(3)
N18 C143 H14B 118.3
C148 C143 H14B 118.3
C145 N18 C143 116.6(3)
N18 C145 C146 123.4(3)
N18 C145 H14D 118.3
C146 C145 H14D 118.3
C145 C146 C147 118.7(3)
C145 C146 H14E 120.6
C147 C146 H14E 120.6
C147 C148 C143 118.8(3)
C147 C148 H14F 120.6
C143 C148 H14F 120.6
C148 C147 C146 119.2(3)
C148 C147 H14G 120.4
C146 C147 H14G 120.4
C132 C131 C136 119.0(3)
C132 C131 H13B 120.5
C136 C131 H13B 120.5
C131 C132 C133 118.9(3)
C131 C132 H13C 120.5
C133 C132 H13C 120.5
N16 C133 C132 123.6(3)
N16 C133 H13D 118.2
C132 C133 H13D 118.2
C135 N16 C133 116.2(3)
N16 C135 C136 124.4(3)
N16 C135 H13F 117.8
C136 C135 H13F 117.8
C135 C136 C131 117.9(3)
C135 C136 H13G 121.1
C131 C136 H13G 121.1
C142 N17 C138 118.0(4)
C139 C138 N17 120.5(4)
C139 C138 H13I 119.8
N17 C138 H13I 119.8
C138 C139 C140 121.6(4)
C138 C139 H13J 119.2
C140 C139 H13J 119.2
C141 C140 C139 117.4(3)
C141 C140 H14H 121.3
C139 C140 H14H 121.3
N17 C142 C141 122.2(4)
N17 C142 H14I 118.9
C141 C142 H14I 118.9
C140 C141 C142 120.2(3)
C140 C141 H14J 119.9
C142 C141 H14J 119.9
C126 C125 C128 115.0(4)
C126 C125 H12H 122.5
C128 C125 H12H 122.5
C125 C126 C127 121.9(4)
C125 C126 H12I 119.0
C127 C126 H12I 119.0
N15 C127 C126 120.6(4)
N15 C127 H12J 119.7
C126 C127 H12J 119.7
C127 N15 C129 118.8(5)
C128 C129 N15 119.5(5)
C128 C129 H12L 120.3
N15 C129 H12L 120.3
C129 C128 C125 124.2(4)
C129 C128 H12K 129(5)
C125 C128 H12K 104(5)
C114 C113 C118 118.1(5)
C114 C113 H11G 121.0
C118 C113 H11G 121.0
C115 C114 C113 119.1(5)
C115 C114 H11H 120.5
C113 C114 H11H 120.5
C114 C115 N13 119.6(5)
C114 C115 H11I 120.2
N13 C115 H11I 120.2
C117 N13 C115 121.9(6)
N13 C117 C118 118.2(5)
N13 C117 H11K 120.9
C118 C117 H11K 120.9
C117 C118 C113 123.1(5)
C117 C118 H11L 118.5
C113 C118 H11L 118.5

loop_
_geom_bond_atom_site_label_1
_geom_bond_atom_site_label_2
_geom_bond_distance
C86 C87 1.374(3)
C86 C85 1.391(3)
C86 H86A 0.9300
C83 C82 1.393(3)
C83 C84 1.394(3)
C83 H83A 0.9300
C80 C81 1.382(3)
C80 C79 1.387(3)
C80 H80A 0.9300
C81 C76 1.391(3)
C81 H81A 0.9300
O11 C105 1.328(2)
O11 C106 1.452(2)
C107 O10 1.412(2)
C107 C106 1.500(3)
C107 H10A 0.9700
C107 H10B 0.9700
O10 C108 1.419(2)
C109 O9 1.417(2)
C109 C108 1.503(3)
C109 H10C 0.9700
C109 H10D 0.9700
O9 C110 1.416(2)
C111 O8 1.451(2)
C111 C110 1.498(3)
C111 H11A 0.9700
C111 H11B 0.9700
O8 C112 1.332(2)
C23 C22 1.394(3)
C23 C24 1.394(3)
C23 H23A 0.9300
C18 C17 1.391(3)
C18 C19 1.394(3)
C18 H18A 0.9300
C17 C16 1.394(3)
C17 H17A 0.9300
C9 C10 1.388(3)
C9 C8 1.396(3)
C9 H9A 0.9300
N3 C15 1.339(3)
N3 C11 1.341(3)
C7 C6 1.396(3)
C7 C8 1.397(3)
C7 H7A 0.9300
N2 C10 1.339(3)
N2 C6 1.341(3)
N1 C5 1.340(3)
N1 C1 1.341(3)
C20 C21 1.380(3)
C20 C19 1.391(3)
C20 H20A 0.9300
C26 C27 1.394(3)
C26 C25 1.402(3)
C26 H26A 0.9300
O5 C97 1.340(2)
O5 C98 1.451(2)
O4 C99 1.412(3)
O4 C100 1.419(3)
O3 C102 1.416(3)
O3 C101 1.421(3)
C102 C103 1.508(3)
C102 H10E 0.9700
C102 H10F 0.9700
O2 C104 1.340(2)
O2 C103 1.452(2)
O1 C104 1.203(2)
C74 C75 1.389(3)
C74 C73 1.395(3)
C74 H74A 0.9300
C78 C77 1.389(3)
C78 C79 1.399(3)
C78 H78A 0.9300
N11 C91 1.339(2)
N11 C84 1.345(2)
N12 C96 1.336(3)
N12 C92 1.337(3)
C96 C95 1.384(3)
C96 H96A 0.9300
C71 C72 1.397(2)
C71 C70 1.398(3)
C71 H71A 0.9300
C66 C65 1.389(3)
C66 C67 1.397(3)
C66 H66A 0.9300
C65 C64 1.392(3)
C65 H65A 0.9300
C69 C68 1.385(3)
C69 C64 1.397(3)
C69 H69A 0.9300
C68 C67 1.397(3)
C68 H68A 0.9300
C55 C54 1.390(3)
C55 C56 1.397(3)
C55 H55A 0.9300
N8 C54 1.334(3)
N8 C58 1.343(2)
C57 C58 1.392(3)
C57 C56 1.395(3)
C57 H57A 0.9300
N9 C59 1.339(3)
N9 C63 1.340(3)
C52 C51 1.389(3)
C52 C53 1.391(3)
C52 H52A 0.9300
C50 C51 1.376(3)
C50 C49 1.382(3)
C50 H50A 0.9300
N7 C49 1.337(3)
N7 C53 1.338(3)
O12 C105 1.203(2)
O7 C112 1.205(2)
O6 C97 1.199(2)
C29 C30 1.385(3)
C29 C28 1.399(3)
C29 H29A 0.9300
C30 C31 1.400(3)
C30 H30A 0.9300
C32 C33 1.386(3)
C32 C31 1.394(3)
C32 H32A 0.9300
C33 C28 1.397(3)
C33 H33A 0.9300
C42 C43 1.394(3)
C42 C34 1.395(3)
C42 H42A 0.9300
N5 C43 1.340(3)
N5 C36 1.341(3)
N6 C44 1.335(3)
N6 C48 1.338(3)
C87 C88 1.371(3)
C87 H87A 0.9300
C85 N10 1.339(3)
C85 C84 1.486(3)
C82 C90 1.395(3)
C82 C79 1.483(2)
C76 C77 1.387(3)
C76 C73 1.493(2)
C73 C72 1.401(3)
C72 C105 1.498(3)
C22 C27 1.403(3)
C22 C19 1.484(2)
C16 C21 1.396(3)
C16 C8 1.486(2)
C10 C11 1.493(3)
C11 C12 1.395(3)
C15 C14 1.382(3)
C15 H15A 0.9300
C14 C13 1.377(4)
C14 H14A 0.9300
C6 C5 1.492(3)
C5 C4 1.393(3)
C1 C2 1.381(3)
C1 H1B 0.9300
C2 C3 1.381(4)
C2 H2B 0.9300
C3 C4 1.385(3)
C3 H3B 0.9300
C25 C24 1.408(3)
C25 C28 1.484(2)
C99 C98 1.492(3)
C99 H99A 0.9700
C99 H99B 0.9700
C75 C70 1.407(3)
C75 C104 1.500(3)
C77 H77A 0.9300
C91 C90 1.394(3)
C91 C92 1.493(2)
C90 H90A 0.9300
C92 C93 1.387(3)
C94 C95 1.376(3)
C94 C93 1.385(3)
C94 H94A 0.9300
C70 C67 1.482(2)
C64 C56 1.487(2)
C54 C53 1.493(3)
C58 C59 1.487(3)
C59 C60 1.397(3)
C63 C62 1.383(3)
C63 H63A 0.9300
C62 C61 1.372(3)
C62 H62A 0.9300
C61 C60 1.380(3)
C61 H61A 0.9300
C60 H60A 0.9300
C51 H51A 0.9300
C49 H49A 0.9300
C31 C34 1.486(3)
C34 C35 1.390(3)
C43 C44 1.492(3)
C36 C35 1.395(3)
C36 C37 1.495(3)
C37 N4 1.341(3)
C37 C38 1.389(3)
C38 C39 1.383(3)
C38 H38A 0.9300
C39 C40 1.380(4)
C39 H39A 0.9300
N4 C41 1.339(3)
C35 H35A 0.9300
C44 C45 1.394(3)
C48 C47 1.380(3)
C48 H48A 0.9300
C47 C46 1.374(3)
C47 H47A 0.9300
C46 C45 1.385(3)
C46 H46A 0.9300
C12 C13 1.386(3)
C12 H12B 0.9300
C13 H13A 0.9300
C88 C89 1.378(4)
C88 H88A 0.9300
C106 H10G 0.9700
C106 H10H 0.9700
C108 H10I 0.9700
C108 H10J 0.9700
C110 H11D 0.9700
C110 H11E 0.9700
C112 C24 1.499(3)
C4 H4B 0.9300
C21 H21A 0.9300
C27 C97 1.501(3)
C98 H98A 0.9700
C98 H98B 0.9700
C100 C101 1.496(4)
C100 H10K 0.9700
C100 H10L 0.9700
C101 H10M 0.9700
C101 H10N 0.9700
C103 H10O 0.9700
C103 H10P 0.9700
C95 H95A 0.9300
C93 H93A 0.9300
C89 N10 1.340(3)
C89 H89A 0.9300
C40 C41 1.382(4)
C40 H40A 0.9300
C41 H41A 0.9300
C45 H45A 0.9300
N14 C120 1.314(5)
N14 C124 1.321(4)
C120 C121 1.389(6)
C120 H12C 0.9300
C121 C122 1.396(5)
C121 H12D 0.9300
C122 C123 1.356(5)
C122 H12E 0.9300
C124 C123 1.359(5)
C124 H12F 0.9300
C123 H12G 0.9300
C143 N18 1.341(4)
C143 C148 1.372(4)
C143 H14B 0.9300
N18 C145 1.335(5)
C145 C146 1.367(5)
C145 H14D 0.9300
C146 C147 1.372(4)
C146 H14E 0.9300
C148 C147 1.359(4)
C148 H14F 0.9300
C147 H14G 0.9300
C131 C132 1.355(5)
C131 C136 1.378(5)
C131 H13B 0.9300
C132 C133 1.374(5)
C132 H13C 0.9300
C133 N16 1.333(4)
C133 H13D 0.9300
N16 C135 1.322(4)
C135 C136 1.373(5)
C135 H13F 0.9300
C136 H13G 0.9300
N17 C142 1.318(6)
N17 C138 1.351(7)
C138 C139 1.351(6)
C138 H13I 0.9300
C139 C140 1.358(5)
C139 H13J 0.9300
C140 C141 1.340(5)
C140 H14H 0.9300
C142 C141 1.372(5)
C142 H14I 0.9300
C141 H14J 0.9300
C125 C126 1.334(7)
C125 C128 1.350(7)
C125 H12H 0.9300
C126 C127 1.365(7)
C126 H12I 0.9300
C127 N15 1.324(7)
C127 H12J 0.9300
N15 C129 1.336(7)
C129 C128 1.327(7)
C129 H12L 0.9300
C128 H12K 0.82(6)
C113 C114 1.367(7)
C113 C118 1.375(6)
C113 H11G 0.9300
C114 C115 1.351(8)
C114 H11H 0.9300
C115 N13 1.388(8)
C115 H11I 0.9300
N13 C117 1.308(7)
C117 C118 1.333(7)
C117 H11K 0.9300
C118 H11L 0.9300

loop_
_geom_torsion_atom_site_label_1
_geom_torsion_atom_site_label_2
_geom_torsion_atom_site_label_3
_geom_torsion_atom_site_label_4
_geom_torsion
C79 C80 C81 C76 -1.7(3)
C106 C107 O10 C108 170.04(15)
C108 C109 O9 C110 -177.07(16)
C110 C111 O8 C112 88.52(19)
C19 C18 C17 C16 -0.1(3)
C101 O3 C102 C103 -92.8(2)
C92 N12 C96 C95 0.2(3)
C67 C66 C65 C64 -0.4(3)
C64 C69 C68 C67 -0.6(3)
C28 C29 C30 C31 0.0(3)
C31 C32 C33 C28 -0.7(3)
C85 C86 C87 C88 0.5(4)
C87 C86 C85 N10 -0.7(4)
C87 C86 C85 C84 177.2(2)
C91 N11 C84 C83 0.9(3)
C91 N11 C84 C85 -176.20(16)
C82 C83 C84 N11 -3.4(3)
C82 C83 C84 C85 173.58(17)
N10 C85 C84 N11 173.6(2)
C86 C85 C84 N11 -4.4(3)
N10 C85 C84 C83 -3.5(3)
C86 C85 C84 C83 178.43(19)
C84 C83 C82 C90 3.3(3)
C84 C83 C82 C79 -171.97(17)
C81 C80 C79 C78 2.9(3)
C81 C80 C79 C82 -174.52(18)
C77 C78 C79 C80 -1.8(3)
C77 C78 C79 C82 175.58(17)
C83 C82 C79 C80 139.82(19)
C90 C82 C79 C80 -35.3(3)
C83 C82 C79 C78 -37.5(3)
C90 C82 C79 C78 147.34(19)
C80 C81 C76 C77 -0.8(3)
C80 C81 C76 C73 173.14(18)
C75 C74 C73 C72 -3.1(3)
C75 C74 C73 C76 174.13(17)
C77 C76 C73 C74 105.6(2)
C81 C76 C73 C74 -68.0(2)
C77 C76 C73 C72 -77.4(3)
C81 C76 C73 C72 109.0(2)
C70 C71 C72 C73 -1.4(3)
C70 C71 C72 C105 179.23(17)
C74 C73 C72 C71 5.0(3)
C76 C73 C72 C71 -171.94(17)
C74 C73 C72 C105 -175.74(17)
C76 C73 C72 C105 7.3(3)
C24 C23 C22 C27 1.5(3)
C24 C23 C22 C19 179.30(16)
C21 C20 C19 C18 -0.2(3)
C21 C20 C19 C22 177.49(18)
C17 C18 C19 C20 0.5(3)
C17 C18 C19 C22 -177.23(18)
C23 C22 C19 C20 -127.7(2)
C27 C22 C19 C20 50.0(3)
C23 C22 C19 C18 50.0(3)
C27 C22 C19 C18 -132.4(2)
C18 C17 C16 C21 -0.6(3)
C18 C17 C16 C8 178.27(18)
C10 C9 C8 C7 -0.7(3)
C10 C9 C8 C16 178.22(17)
C6 C7 C8 C9 1.3(3)
C6 C7 C8 C16 -177.50(17)
C17 C16 C8 C9 -163.68(18)
C21 C16 C8 C9 15.2(3)
C17 C16 C8 C7 15.1(3)
C21 C16 C8 C7 -166.03(18)
C6 N2 C10 C9 0.8(3)
C6 N2 C10 C11 -179.03(16)
C8 C9 C10 N2 -0.4(3)
C8 C9 C10 C11 179.40(17)
C15 N3 C11 C12 1.5(3)
C15 N3 C11 C10 -178.65(19)
N2 C10 C11 N3 -179.97(17)
C9 C10 C11 N3 0.2(3)
N2 C10 C11 C12 -0.1(3)
C9 C10 C11 C12 -179.92(19)
C11 N3 C15 C14 -0.5(3)
N3 C15 C14 C13 -0.5(4)
C10 N2 C6 C7 -0.1(3)
C10 N2 C6 C5 -178.81(16)
C8 C7 C6 N2 -1.0(3)
C8 C7 C6 C5 177.64(17)
C1 N1 C5 C4 0.3(3)
C1 N1 C5 C6 -179.57(18)
N2 C6 C5 N1 -173.38(17)
C7 C6 C5 N1 7.9(3)
N2 C6 C5 C4 6.7(3)
C7 C6 C5 C4 -172.06(18)
C5 N1 C1 C2 -0.1(3)
N1 C1 C2 C3 -0.8(4)
C1 C2 C3 C4 1.6(3)
C27 C26 C25 C24 2.8(3)
C27 C26 C25 C28 -172.60(17)
C100 O4 C99 C98 179.86(19)
C73 C74 C75 C70 -2.4(3)
C73 C74 C75 C104 171.42(17)
C81 C76 C77 C78 2.0(3)
C73 C76 C77 C78 -171.50(18)
C79 C78 C77 C76 -0.7(3)
C84 N11 C91 C90 1.5(3)
C84 N11 C91 C92 179.06(16)
N11 C91 C90 C82 -1.5(3)
C92 C91 C90 C82 -178.89(16)
C83 C82 C90 C91 -1.0(3)
C79 C82 C90 C91 174.27(16)
C96 N12 C92 C93 0.8(3)
C96 N12 C92 C91 179.00(18)
N11 C91 C92 N12 176.29(16)
C90 C91 C92 N12 -6.1(3)
N11 C91 C92 C93 -5.4(3)
C90 C91 C92 C93 172.16(18)
C72 C71 C70 C75 -4.0(3)
C72 C71 C70 C67 172.59(17)
C74 C75 C70 C71 5.9(3)
C104 C75 C70 C71 -167.61(17)
C74 C75 C70 C67 -170.60(17)
C104 C75 C70 C67 15.9(3)
C69 C68 C67 C66 1.8(3)
C69 C68 C67 C70 179.06(18)
C65 C66 C67 C68 -1.3(3)
C65 C66 C67 C70 -178.58(18)
C71 C70 C67 C68 -137.21(19)
C75 C70 C67 C68 39.2(3)
C71 C70 C67 C66 40.0(3)
C75 C70 C67 C66 -143.56(19)
C66 C65 C64 C69 1.5(3)
C66 C65 C64 C56 -177.17(18)
C68 C69 C64 C65 -1.0(3)
C68 C69 C64 C56 177.65(18)
C58 C57 C56 C55 -0.3(3)
C58 C57 C56 C64 176.98(17)
C54 C55 C56 C57 1.0(3)
C54 C55 C56 C64 -176.28(17)
C65 C64 C56 C57 -27.9(3)
C69 C64 C56 C57 153.47(19)
C65 C64 C56 C55 149.27(19)
C69 C64 C56 C55 -29.4(3)
C58 N8 C54 C55 -0.2(3)
C58 N8 C54 C53 179.73(16)
C56 C55 C54 N8 -0.8(3)
C56 C55 C54 C53 179.29(17)
C54 N8 C58 C57 1.0(3)
C54 N8 C58 C59 -178.21(16)
C56 C57 C58 N8 -0.7(3)
C56 C57 C58 C59 178.37(17)
C63 N9 C59 C60 -1.2(3)
C63 N9 C59 C58 177.94(18)
N8 C58 C59 N9 -166.46(17)
C57 C58 C59 N9 14.4(3)
N8 C58 C59 C60 12.7(3)
C57 C58 C59 C60 -166.44(19)
C59 N9 C63 C62 0.5(3)
N9 C63 C62 C61 1.0(4)
C63 C62 C61 C60 -1.7(3)
C62 C61 C60 C59 1.1(3)
N9 C59 C60 C61 0.5(3)
C58 C59 C60 C61 -178.69(19)
C49 N7 C53 C52 -0.4(3)
C49 N7 C53 C54 178.41(18)
C51 C52 C53 N7 -0.4(3)
C51 C52 C53 C54 -179.16(19)
N8 C54 C53 N7 -173.97(17)
C55 C54 C53 N7 5.9(3)
N8 C54 C53 C52 4.9(3)
C55 C54 C53 C52 -175.21(19)
C49 C50 C51 C52 -0.8(3)
C53 C52 C51 C50 1.0(3)
C53 N7 C49 C50 0.6(3)
C51 C50 C49 N7 0.0(3)
C32 C33 C28 C29 -0.8(3)
C32 C33 C28 C25 175.59(18)
C30 C29 C28 C33 1.2(3)
C30 C29 C28 C25 -175.20(17)
C26 C25 C28 C33 -38.6(3)
C24 C25 C28 C33 146.36(19)
C26 C25 C28 C29 137.67(19)
C24 C25 C28 C29 -37.4(3)
C33 C32 C31 C30 1.9(3)
C33 C32 C31 C34 -176.23(18)
C29 C30 C31 C32 -1.5(3)
C29 C30 C31 C34 176.60(18)
C43 C42 C34 C35 -0.5(3)
C43 C42 C34 C31 178.27(17)
C32 C31 C34 C35 -153.2(2)
C30 C31 C34 C35 28.8(3)
C32 C31 C34 C42 28.1(3)
C30 C31 C34 C42 -149.95(19)
C36 N5 C43 C42 0.7(3)
C36 N5 C43 C44 -178.73(17)
C34 C42 C43 N5 -0.1(3)
C34 C42 C43 C44 179.29(17)
C43 N5 C36 C35 -0.7(3)
C43 N5 C36 C37 179.44(17)
N5 C36 C37 N4 -172.5(2)
C35 C36 C37 N4 7.6(3)
N5 C36 C37 C38 6.8(3)
C35 C36 C37 C38 -173.1(2)
N4 C37 C38 C39 -2.1(4)
C36 C37 C38 C39 178.6(2)
C37 C38 C39 C40 0.8(4)
C38 C37 N4 C41 2.0(4)
C36 C37 N4 C41 -178.7(2)
C42 C34 C35 C36 0.5(3)
C31 C34 C35 C36 -178.26(18)
N5 C36 C35 C34 0.1(3)
C37 C36 C35 C34 179.96(19)
C48 N6 C44 C45 0.5(3)
C48 N6 C44 C43 -177.3(2)
N5 C43 C44 N6 169.89(18)
C42 C43 C44 N6 -9.5(3)
N5 C43 C44 C45 -8.0(3)
C42 C43 C44 C45 172.60(18)
C44 N6 C48 C47 -0.2(4)
N6 C48 C47 C46 -0.4(4)
C48 C47 C46 C45 0.8(3)
N3 C11 C12 C13 -1.4(3)
C10 C11 C12 C13 178.7(2)
C15 C14 C13 C12 0.5(4)
C11 C12 C13 C14 0.4(3)
C86 C87 C88 C89 0.3(5)
C106 O11 C105 O12 -3.3(3)
C106 O11 C105 C72 177.18(16)
C71 C72 C105 O12 -35.4(3)
C73 C72 C105 O12 145.3(2)
C71 C72 C105 O11 144.18(17)
C73 C72 C105 O11 -35.1(3)
C105 O11 C106 C107 -145.13(17)
O10 C107 C106 O11 -73.38(19)
C107 O10 C108 C109 173.99(15)
O9 C109 C108 O10 61.7(2)
C109 O9 C110 C111 179.62(16)
O8 C111 C110 O9 59.6(2)
C111 O8 C112 O7 -1.7(3)
C111 O8 C112 C24 -179.24(15)
C22 C23 C24 C25 1.9(3)
C22 C23 C24 C112 -175.33(16)
C26 C25 C24 C23 -4.0(3)
C28 C25 C24 C23 171.10(17)
C26 C25 C24 C112 172.96(16)
C28 C25 C24 C112 -11.9(3)
O7 C112 C24 C23 -37.3(3)
O8 C112 C24 C23 140.19(16)
O7 C112 C24 C25 145.55(19)
O8 C112 C24 C25 -36.9(2)
C2 C3 C4 C5 -1.4(3)
N1 C5 C4 C3 0.5(3)
C6 C5 C4 C3 -179.63(18)
C19 C20 C21 C16 -0.5(3)
C17 C16 C21 C20 0.9(3)
C8 C16 C21 C20 -178.01(18)
C25 C26 C27 C22 0.5(3)
C25 C26 C27 C97 174.23(17)
C23 C22 C27 C26 -2.7(3)
C19 C22 C27 C26 179.61(17)
C23 C22 C27 C97 -176.14(17)
C19 C22 C27 C97 6.2(3)
C98 O5 C97 O6 4.0(3)
C98 O5 C97 C27 -174.20(17)
C26 C27 C97 O6 -133.8(2)
C22 C27 C97 O6 39.8(3)
C26 C27 C97 O5 44.3(2)
C22 C27 C97 O5 -142.08(18)
C97 O5 C98 C99 169.14(19)
O4 C99 C98 O5 -63.8(2)
C99 O4 C100 C101 176.58(19)
C102 O3 C101 C100 175.0(2)
O4 C100 C101 O3 65.5(3)
C104 O2 C103 C102 178.32(17)
O3 C102 C103 O2 -72.2(2)
C103 O2 C104 O1 0.5(3)
C103 O2 C104 C75 -176.19(16)
C74 C75 C104 O1 -139.8(2)
C70 C75 C104 O1 33.9(3)
C74 C75 C104 O2 36.9(2)
C70 C75 C104 O2 -149.42(17)
C93 C94 C95 C96 0.6(3)
N12 C96 C95 C94 -0.9(3)
C95 C94 C93 C92 0.3(3)
N12 C92 C93 C94 -1.0(3)
C91 C92 C93 C94 -179.16(18)
C87 C88 C89 N10 -1.0(6)
C86 C85 N10 C89 0.1(4)
C84 C85 N10 C89 -177.9(3)
C88 C89 N10 C85 0.8(5)
C38 C39 C40 C41 0.4(4)
C37 N4 C41 C40 -0.6(4)
C39 C40 C41 N4 -0.5(5)
C47 C46 C45 C44 -0.5(3)
N6 C44 C45 C46 -0.2(3)
C43 C44 C45 C46 177.59(18)
C124 N14 C120 C121 0.1(5)
N14 C120 C121 C122 0.7(5)
C120 C121 C122 C123 -0.9(4)
C120 N14 C124 C123 -0.9(5)
C121 C122 C123 C124 0.2(4)
N14 C124 C123 C122 0.7(5)
C148 C143 N18 C145 0.2(6)
C143 N18 C145 C146 0.5(6)
N18 C145 C146 C147 -0.5(6)
N18 C143 C148 C147 -0.9(5)
C143 C148 C147 C146 0.8(4)
C145 C146 C147 C148 -0.2(4)
C136 C131 C132 C133 -0.9(5)
C131 C132 C133 N16 0.2(5)
C132 C133 N16 C135 1.1(4)
C133 N16 C135 C136 -1.6(5)
N16 C135 C136 C131 0.9(6)
C132 C131 C136 C135 0.4(5)
C142 N17 C138 C139 -1.1(8)
N17 C138 C139 C140 2.3(8)
C138 C139 C140 C141 -2.6(7)
C138 N17 C142 C141 0.2(6)
C139 C140 C141 C142 1.7(5)
N17 C142 C141 C140 -0.5(5)
C128 C125 C126 C127 -0.5(7)
C125 C126 C127 N15 1.6(7)
C126 C127 N15 C129 -1.0(7)
C127 N15 C129 C128 -0.6(8)
N15 C129 C128 C125 1.8(10)
C126 C125 C128 C129 -1.2(9)
C118 C113 C114 C115 0.2(6)
C113 C114 C115 N13 -1.5(7)
C114 C115 N13 C117 0.6(8)
C115 N13 C117 C118 1.6(8)
N13 C117 C118 C113 -3.0(7)
C114 C113 C118 C117 2.1(6)
